data_7223853
loop_
_publ_author_name
'Carli, Stefano'
'Benazzi, Elisabetta'
'Casarin, Laura'
'Bernardi, Tatiana'
'Bertolasi, Valerio'
'Argazzi, Roberto'
'Caramori, Stefano'
'Bignozzi, Carlo Alberto'

_publ_section_title
;
 On the stability of manganese tris(\b-diketonate) complexes as redox
 mediators in DSSCs.
;
_journal_issue 8
_journal_name_full 'Physical chemistry chemical physics : PCCP'
_journal_page_first 5949
_journal_page_last 5956
_journal_paper_doi 10.1039/c5cp05524e
_journal_volume 18
_journal_year 2016
_chemical_formula_moiety 'C38 H40 F4 Mn N2 O4'
_chemical_formula_sum 'C38 H40 F4 Mn N2 O4'
_chemical_formula_weight 719.66
_chemical_name_systematic
;
 ?
;
_space_group_IT_number 15
_symmetry_cell_setting monoclinic
_symmetry_space_group_name_Hall '-C 2yc'
_symmetry_space_group_name_H-M 'C 1 2/c 1'
_atom_sites_solution_hydrogens geom
_atom_sites_solution_primary direct
_atom_sites_solution_secondary difmap
_audit_creation_method SHELXL-97
_audit_update_record
;
2015-08-28 deposited with the CCDC.
2015-12-23 downloaded from the CCDC.
;
_cell_angle_alpha 90.00
_cell_angle_beta 115.785(2)
_cell_angle_gamma 90.00
_cell_formula_units_Z 4
_cell_length_a 18.2229(9)
_cell_length_b 19.0407(10)
_cell_length_c 11.7031(7)
_cell_measurement_reflns_used 5464
_cell_measurement_temperature 295
_cell_measurement_theta_max 25.00
_cell_measurement_theta_min 3.53
_cell_volume 3656.4(3)
_computing_cell_refinement 'Denzo-SMN (Otwinowski & Minor, 1997)'
_computing_data_collection 'COLLECT (nonius, 1998)'
_computing_data_reduction 'Denzo-SMN (Otwinowski & Minor, 1997)'
_computing_molecular_graphics 'ORTEPIII (Burnwtt & Johnson, 1996)'
_computing_publication_material 'SHELXL-97 (Sheldrick, 1997), PARST (Nardelli, 1995)''
_computing_structure_refinement 'SHELXL-97 (Sheldrick, 1997)'
_computing_structure_solution 'SIR97 (Altomare et al., 1999)'
_diffrn_ambient_temperature 295
_diffrn_measured_fraction_theta_full 0.985
_diffrn_measured_fraction_theta_max 0.985
_diffrn_measurement_device_type 'Nonius Kappa CCD'
_diffrn_measurement_method '\f scans and \w scans'
_diffrn_radiation_monochromator graphite
_diffrn_radiation_source 'fine-focus sealed tube'
_diffrn_radiation_type MoK\a
_diffrn_radiation_wavelength 0.71073
_diffrn_reflns_av_R_equivalents 0.0265
_diffrn_reflns_av_sigmaI/netI 0.0424
_diffrn_reflns_limit_h_max 21
_diffrn_reflns_limit_h_min -21
_diffrn_reflns_limit_k_max 22
_diffrn_reflns_limit_k_min -21
_diffrn_reflns_limit_l_max 13
_diffrn_reflns_limit_l_min -13
_diffrn_reflns_number 5464
_diffrn_reflns_theta_full 25.00
_diffrn_reflns_theta_max 25.00
_diffrn_reflns_theta_min 3.53
_exptl_absorpt_coefficient_mu 0.422
_exptl_absorpt_correction_T_max 0.955
_exptl_absorpt_correction_T_min 0.850
_exptl_absorpt_correction_type multi-scan
_exptl_absorpt_process_details 'SORTAV (Blessing, Acta Cryst., 1995, A51, 33)'
_exptl_crystal_colour yellow
_exptl_crystal_density_diffrn 1.307
_exptl_crystal_density_method 'not measured'
_exptl_crystal_description block
_exptl_crystal_F_000 1500
_exptl_crystal_size_max 0.31
_exptl_crystal_size_mid 0.26
_exptl_crystal_size_min 0.14
_refine_diff_density_max 0.400
_refine_diff_density_min -0.384
_refine_diff_density_rms 0.048
_refine_ls_extinction_method none
_refine_ls_goodness_of_fit_ref 1.089
_refine_ls_hydrogen_treatment constr
_refine_ls_matrix_type full
_refine_ls_number_parameters 239
_refine_ls_number_reflns 3172
_refine_ls_number_restraints 19
_refine_ls_restrained_S_all 1.129
_refine_ls_R_factor_all 0.0998
_refine_ls_R_factor_gt 0.0750
_refine_ls_shift/su_max 0.000
_refine_ls_shift/su_mean 0.000
_refine_ls_structure_factor_coef Fsqd
_refine_ls_weighting_details 'calc w=1/[\s^2^(Fo^2^)+(0.1061P)^2^+4.3257P] where P=(Fo^2^+2Fc^2^)/3'
_refine_ls_weighting_scheme calc
_refine_ls_wR_factor_gt 0.2065
_refine_ls_wR_factor_ref 0.2310
_reflns_number_gt 2231
_reflns_number_total 3172
_reflns_threshold_expression I>2sigma(I)
_cod_data_source_file c5cp05524e2.cif
_cod_data_source_block '[MnII(CF2)3TBP2]'
_cod_depositor_comments
;
The following automatic conversions were performed:

'_symmetry_cell_setting' value 'Monoclinic' changed to 'monoclinic'
according to
/usr/data/users/saulius/crontab/automatic-downloads/rss-feeds/RSC/lib/dictionaries/cif_core.dic
dictionary named 'cif_core.dic' version 2.4.2 from 2011-04-26.

Automatic conversion script
Id: cif_fix_values 4268 2015-11-12 08:31:59Z antanas 

 Adding full bibliography for 7223851--7223853.cif.
;
_cod_original_sg_symbol_H-M C2/c
_cod_database_code 7223853

loop_
_symmetry_equiv_pos_as_xyz
'x, y, z'
'-x, y, -z+1/2'
'x+1/2, y+1/2, z'
'-x+1/2, y+1/2, -z+1/2'
'-x, -y, -z'
'x, -y, z-1/2'
'-x+1/2, -y+1/2, -z'
'x+1/2, -y+1/2, z-1/2'

loop_
_atom_site_label
_atom_site_type_symbol
_atom_site_fract_x
_atom_site_fract_y
_atom_site_fract_z
_atom_site_U_iso_or_equiv
_atom_site_adp_type
_atom_site_occupancy
_atom_site_symmetry_multiplicity
_atom_site_calc_flag
_atom_site_refinement_flags
_atom_site_disorder_assembly
_atom_site_disorder_group
Mn1 Mn 0.0000 0.11997(5) 0.2500 0.0765(4) Uani 1 2 d S . .
O1 O 0.10261(18) 0.12284(18) 0.2046(3) 0.0966(10) Uani 1 1 d . A .
C1 C 0.1767(3) 0.1259(3) 0.2838(5) 0.0895(14) Uani 1 1 d D . .
C2 C 0.2089(2) 0.1285(2) 0.4137(4) 0.0876(13) Uani 1 1 d . A .
H2 H 0.2651 0.1332 0.4574 0.105 Uiso 1 1 calc R . .
C3 C 0.1654(2) 0.1250(2) 0.4877(4) 0.0714(10) Uani 1 1 d . . .
O2 O 0.08893(16) 0.11895(15) 0.4426(3) 0.0807(8) Uani 1 1 d . A .
C4 C 0.2344(5) 0.1390(5) 0.2206(9) 0.077(2) Uiso 0.50 1 d PD A 1
H4 H 0.2191 0.1828 0.1719 0.092 Uiso 0.50 1 calc PR A 1
F1 F 0.3115(7) 0.1413(17) 0.3008(18) 0.217(11) Uani 0.50 1 d PD A 1
F2 F 0.2221(5) 0.0846(5) 0.1414(10) 0.140(3) Uani 0.50 1 d PD A 1
C4' C 0.2334(6) 0.1039(7) 0.2220(10) 0.105(4) Uiso 0.50 1 d PD A 2
H4' H 0.2239 0.0553 0.1914 0.126 Uiso 0.50 1 calc PR A 2
F1' F 0.3097(5) 0.1155(14) 0.2996(11) 0.165(7) Uani 0.50 1 d PD A 2
F2' F 0.2174(6) 0.1494(7) 0.1290(10) 0.173(4) Uani 0.50 1 d PD A 2
C5 C 0.2109(2) 0.1261(2) 0.6288(4) 0.0741(11) Uani 1 1 d . A .
C6 C 0.2778(3) 0.1703(3) 0.6907(5) 0.1054(16) Uani 1 1 d . . .
H6 H 0.2956 0.1995 0.6442 0.126 Uiso 1 1 calc R A .
C7 C 0.3175(3) 0.1703(4) 0.8220(6) 0.131(2) Uani 1 1 d . A .
H7 H 0.3621 0.1996 0.8633 0.157 Uiso 1 1 calc R . .
C8 C 0.2922(4) 0.1283(4) 0.8912(5) 0.122(2) Uani 1 1 d . . .
H8 H 0.3198 0.1287 0.9793 0.147 Uiso 1 1 calc R A .
C9 C 0.2265(3) 0.0852(4) 0.8324(5) 0.1158(18) Uani 1 1 d . A .
H9 H 0.2093 0.0564 0.8801 0.139 Uiso 1 1 calc R . .
C10 C 0.1858(3) 0.0849(3) 0.7018(4) 0.0954(14) Uani 1 1 d . . .
H10 H 0.1403 0.0562 0.6621 0.114 Uiso 1 1 calc R A .
N1 N 0.0000 0.0007(3) 0.2500 0.0831(14) Uani 1 2 d S . .
C11 C -0.0269(3) -0.0365(3) 0.1434(4) 0.0865(13) Uani 1 1 d . . .
H11 H -0.0468 -0.0123 0.0669 0.104 Uiso 1 1 calc R . .
C12 C -0.0274(3) -0.1081(3) 0.1392(4) 0.0891(13) Uani 1 1 d . . .
H12 H -0.0462 -0.1307 0.0612 0.107 Uiso 1 1 calc R . .
C13 C 0.0000 -0.1477(4) 0.2500 0.0807(16) Uani 1 2 d S . .
C14 C 0.0000 -0.2263(4) 0.2500 0.0974(19) Uani 1 2 d SD . .
C15 C -0.0569(8) -0.2594(9) 0.1316(10) 0.160(5) Uiso 0.50 1 d PD B 1
H15A H -0.0503 -0.3095 0.1390 0.240 Uiso 0.50 1 calc P C 1
H15B H -0.0458 -0.2432 0.0630 0.240 Uiso 0.50 1 calc P D 1
H15C H -0.1117 -0.2474 0.1151 0.240 Uiso 0.50 1 calc P E 1
C16 C 0.0878(6) -0.2503(8) 0.2803(13) 0.150(5) Uiso 0.50 1 d PD B 2
H16A H 0.1006 -0.2371 0.2119 0.225 Uiso 0.50 1 calc P F 2
H16B H 0.0916 -0.3004 0.2905 0.225 Uiso 0.50 1 calc P G 2
H16C H 0.1256 -0.2282 0.3573 0.225 Uiso 0.50 1 calc P H 2
C17 C -0.0137(8) -0.2545(7) 0.3620(10) 0.127(4) Uiso 0.50 1 d PD B 3
H17A H 0.0296 -0.2387 0.4402 0.191 Uiso 0.50 1 calc P I 3
H17B H -0.0145 -0.3049 0.3599 0.191 Uiso 0.50 1 calc P J 3
H17C H -0.0649 -0.2375 0.3560 0.191 Uiso 0.50 1 calc P K 3
N2 N 0.0000 0.2421(3) 0.2500 0.0936(16) Uani 1 2 d S . .
C18 C 0.0356(3) 0.2798(3) 0.3573(5) 0.1052(16) Uani 1 1 d . . .
H18 H 0.0616 0.2557 0.4336 0.126 Uiso 1 1 calc R . .
C19 C 0.0358(3) 0.3511(4) 0.3606(7) 0.124(2) Uani 1 1 d . . .
H19 H 0.0603 0.3741 0.4383 0.149 Uiso 1 1 calc R . .
C20 C 0.0000 0.3901(4) 0.2500 0.131(3) Uani 1 2 d S . .
C21 C 0.0000 0.4680(5) 0.2500 0.173(5) Uani 1 2 d SD . .
C22 C -0.0740(7) 0.5009(8) 0.1520(13) 0.143(5) Uiso 0.50 1 d PD . .
H22A H -0.0705 0.4983 0.0711 0.214 Uiso 0.50 1 d P . .
H22B H -0.0778 0.5480 0.1725 0.214 Uiso 0.50 1 d P . .
H22C H -0.1208 0.4744 0.1442 0.214 Uiso 0.50 1 d P . .
C23 C 0.0752(7) 0.4983(8) 0.2611(16) 0.146(5) Uiso 0.50 1 d PD . .
H23A H 0.0845 0.4865 0.1910 0.219 Uiso 0.50 1 d P . .
H23B H 0.1195 0.4791 0.3387 0.219 Uiso 0.50 1 d P . .
H23C H 0.0741 0.5480 0.2718 0.219 Uiso 0.50 1 d P . .
C24 C -0.0049(13) 0.4875(14) 0.3778(13) 0.260(12) Uiso 0.50 1 d PD . .
H24A H -0.0108 0.5398 0.3813 0.391 Uiso 0.50 1 d P . .
H24B H 0.0414 0.4739 0.4499 0.391 Uiso 0.50 1 d P . .
H24C H -0.0538 0.4681 0.3787 0.391 Uiso 0.50 1 d P . .

loop_
_atom_site_aniso_label
_atom_site_aniso_U_11
_atom_site_aniso_U_22
_atom_site_aniso_U_33
_atom_site_aniso_U_23
_atom_site_aniso_U_13
_atom_site_aniso_U_12
Mn1 0.0500(5) 0.0998(7) 0.0687(6) 0.000 0.0156(4) 0.000
O1 0.0627(17) 0.154(3) 0.0680(18) 0.0050(17) 0.0231(14) 0.0026(16)
C1 0.059(2) 0.124(4) 0.083(3) 0.010(2) 0.028(2) 0.007(2)
C2 0.051(2) 0.128(4) 0.074(3) 0.003(2) 0.0181(19) -0.001(2)
C3 0.053(2) 0.081(3) 0.069(2) 0.0004(18) 0.0169(17) 0.0035(17)
O2 0.0538(15) 0.111(2) 0.0681(17) -0.0028(14) 0.0177(12) -0.0031(13)
F1 0.098(9) 0.38(3) 0.185(15) -0.004(13) 0.067(9) -0.075(12)
F2 0.137(6) 0.182(8) 0.136(6) -0.011(6) 0.093(5) -0.006(6)
F1' 0.061(5) 0.35(2) 0.090(6) 0.021(7) 0.042(5) 0.048(8)
F2' 0.131(6) 0.275(13) 0.139(7) 0.060(8) 0.083(6) 0.022(8)
C5 0.054(2) 0.087(3) 0.071(2) -0.003(2) 0.0168(18) 0.0050(18)
C6 0.076(3) 0.138(4) 0.086(3) -0.010(3) 0.020(2) -0.026(3)
C7 0.085(3) 0.190(7) 0.089(4) -0.031(4) 0.013(3) -0.034(4)
C8 0.092(4) 0.180(6) 0.068(3) -0.012(3) 0.010(3) 0.003(4)
C9 0.104(4) 0.158(5) 0.074(3) 0.011(3) 0.029(3) 0.002(4)
C10 0.074(3) 0.122(4) 0.076(3) -0.002(3) 0.019(2) -0.010(3)
N1 0.076(3) 0.106(4) 0.059(3) 0.000 0.021(2) 0.000
C11 0.095(3) 0.104(4) 0.055(2) 0.008(2) 0.027(2) 0.007(2)
C12 0.097(3) 0.109(4) 0.055(2) -0.006(2) 0.027(2) 0.002(2)
C13 0.077(4) 0.100(4) 0.062(3) 0.000 0.027(3) 0.000
C14 0.097(5) 0.101(5) 0.090(5) 0.000 0.038(4) 0.000
N2 0.064(3) 0.106(4) 0.102(4) 0.000 0.028(3) 0.000
C18 0.080(3) 0.110(4) 0.106(4) -0.004(3) 0.022(3) 0.001(3)
C19 0.091(4) 0.106(4) 0.143(5) -0.020(4) 0.021(3) 0.006(3)
C20 0.082(5) 0.098(6) 0.169(9) 0.000 0.012(6) 0.000
C21 0.148(9) 0.098(6) 0.202(12) 0.000 0.011(8) 0.000

loop_
_atom_type_symbol
_atom_type_description
_atom_type_scat_dispersion_real
_atom_type_scat_dispersion_imag
_atom_type_scat_source
Mn Mn 0.3368 0.7283 'International Tables Vol C Tables 4.2.6.8 and 6.1.1.4'
C C 0.0033 0.0016 'International Tables Vol C Tables 4.2.6.8 and 6.1.1.4'
H H 0.0000 0.0000 'International Tables Vol C Tables 4.2.6.8 and 6.1.1.4'
N N 0.0061 0.0033 'International Tables Vol C Tables 4.2.6.8 and 6.1.1.4'
O O 0.0106 0.0060 'International Tables Vol C Tables 4.2.6.8 and 6.1.1.4'
F F 0.0171 0.0103 'International Tables Vol C Tables 4.2.6.8 and 6.1.1.4'

loop_
_geom_angle_atom_site_label_1
_geom_angle_atom_site_label_2
_geom_angle_atom_site_label_3
_geom_angle
_geom_angle_site_symmetry_1
_geom_angle_site_symmetry_3
O2 Mn1 O2 178.96(16) . 2
O2 Mn1 O1 94.69(11) . 2
O2 Mn1 O1 85.34(11) 2 2
O2 Mn1 O1 85.34(11) . .
O2 Mn1 O1 94.68(11) 2 .
O1 Mn1 O1 177.09(18) 2 .
O2 Mn1 N1 89.48(8) . .
O2 Mn1 N1 89.48(8) 2 .
O1 Mn1 N1 91.45(9) 2 .
O1 Mn1 N1 91.45(9) . .
O2 Mn1 N2 90.52(8) . .
O2 Mn1 N2 90.52(8) 2 .
O1 Mn1 N2 88.55(9) 2 .
O1 Mn1 N2 88.55(9) . .
N1 Mn1 N2 180.0 . .
C1 O1 Mn1 125.8(3) . .
O1 C1 C2 128.3(4) . .
O1 C1 C4 112.9(5) . .
C2 C1 C4 118.2(5) . .
O1 C1 C4' 111.1(6) . .
C2 C1 C4' 118.5(5) . .
C4 C1 C4' 24.9(5) . .
C1 C2 C3 126.7(4) . .
C1 C2 H2 116.7 . .
C3 C2 H2 116.7 . .
O2 C3 C2 124.2(4) . .
O2 C3 C5 116.5(4) . .
C2 C3 C5 119.3(3) . .
C3 O2 Mn1 129.5(3) . .
F1 C4 F2 109.0(16) . .
F1 C4 C1 113.8(12) . .
F2 C4 C1 105.2(6) . .
F1 C4 H4 109.6 . .
F2 C4 H4 109.6 . .
C1 C4 H4 109.6 . .
F1' C4' F2' 104.4(13) . .
F1' C4' C1 110.7(9) . .
F2' C4' C1 104.7(8) . .
F1' C4' H4' 112.2 . .
F2' C4' H4' 112.2 . .
C1 C4' H4' 112.2 . .
C10 C5 C6 118.2(4) . .
C10 C5 C3 120.2(4) . .
C6 C5 C3 121.6(4) . .
C7 C6 C5 119.5(5) . .
C7 C6 H6 120.2 . .
C5 C6 H6 120.2 . .
C8 C7 C6 121.0(5) . .
C8 C7 H7 119.5 . .
C6 C7 H7 119.5 . .
C7 C8 C9 120.4(5) . .
C7 C8 H8 119.8 . .
C9 C8 H8 119.8 . .
C8 C9 C10 119.6(6) . .
C8 C9 H9 120.2 . .
C10 C9 H9 120.2 . .
C5 C10 C9 121.4(5) . .
C5 C10 H10 119.3 . .
C9 C10 H10 119.3 . .
C11 N1 C11 115.5(6) . 2
C11 N1 Mn1 122.3(3) . .
C11 N1 Mn1 122.3(3) 2 .
N1 C11 C12 124.1(4) . .
N1 C11 H11 117.9 . .
C12 C11 H11 117.9 . .
C11 C12 C13 120.9(4) . .
C11 C12 H12 119.5 . .
C13 C12 H12 119.5 . .
C12 C13 C12 114.4(6) 2 .
C12 C13 C14 122.8(3) 2 .
C12 C13 C14 122.8(3) . .
C15 C14 C15 128.9(14) . 2
C15 C14 C13 115.5(7) . .
C15 C14 C13 115.5(7) 2 .
C15 C14 C17 110.3(6) . .
C15 C14 C17 49.6(6) 2 .
C13 C14 C17 110.5(5) . .
C15 C14 C17 49.6(6) . 2
C15 C14 C17 110.3(7) 2 2
C13 C14 C17 110.5(5) . 2
C17 C14 C17 139.0(11) . 2
C15 C14 C16 54.6(6) . 2
C15 C14 C16 108.9(6) 2 2
C13 C14 C16 107.2(6) . 2
C17 C14 C16 63.7(5) . 2
C17 C14 C16 103.7(6) 2 2
C15 C14 C16 108.9(6) . .
C15 C14 C16 54.6(6) 2 .
C13 C14 C16 107.2(6) . .
C17 C14 C16 103.7(6) . .
C17 C14 C16 63.7(5) 2 .
C16 C14 C16 145.7(13) 2 .
C14 C15 H15A 109.5 . .
C14 C15 H15B 109.5 . .
H15A C15 H15B 109.5 . .
C14 C15 H15C 109.5 . .
H15A C15 H15C 109.5 . .
H15B C15 H15C 109.5 . .
C14 C16 H16A 109.5 . .
C14 C16 H16B 109.5 . .
H16A C16 H16B 109.5 . .
C14 C16 H16C 109.5 . .
H16A C16 H16C 109.5 . .
H16B C16 H16C 109.5 . .
C14 C17 H17A 109.5 . .
C14 C17 H17B 109.5 . .
H17A C17 H17B 109.5 . .
C14 C17 H17C 109.5 . .
H17A C17 H17C 109.5 . .
H17B C17 H17C 109.5 . .
C18 N2 C18 115.4(7) . 2
C18 N2 Mn1 122.3(3) . .
C18 N2 Mn1 122.3(3) 2 .
N2 C18 C19 123.7(6) . .
N2 C18 H18 118.1 . .
C19 C18 H18 118.1 . .
C18 C19 C20 121.0(6) . .
C18 C19 H19 119.5 . .
C20 C19 H19 119.5 . .
C19 C20 C19 115.2(8) . 2
C19 C20 C21 122.4(4) . .
C19 C20 C21 122.4(4) 2 .
C23 C21 C23 132.7(15) 2 .
C23 C21 C22 114.3(8) 2 2
C23 C21 C22 41.3(6) . 2
C23 C21 C22 41.3(6) 2 .
C23 C21 C22 114.3(8) . .
C22 C21 C22 129.7(14) 2 .
C23 C21 C20 113.7(7) 2 .
C23 C21 C20 113.7(7) . .
C22 C21 C20 115.1(7) 2 .
C22 C21 C20 115.1(7) . .
C23 C21 C24 63.1(7) 2 .
C23 C21 C24 105.3(8) . .
C22 C21 C24 64.8(7) 2 .
C22 C21 C24 103.1(8) . .
C20 C21 C24 103.6(11) . .
C23 C21 C24 105.3(8) 2 2
C23 C21 C24 63.1(7) . 2
C22 C21 C24 103.1(8) 2 2
C22 C21 C24 64.8(7) . 2
C20 C21 C24 103.6(11) . 2
C24 C21 C24 153(2) . 2
C23 C22 C21 67.5(7) 2 .
C23 C22 C24 126.9(11) 2 2
C21 C22 C24 60.7(6) . 2
C23 C22 H22A 173.9(18) 2 .
C21 C22 H22A 108.0(11) . .
C24 C22 H22A 49.8(11) 2 .
C23 C22 H22B 76.0(15) 2 .
C21 C22 H22B 110.6(11) . .
C24 C22 H22B 111.9(13) 2 .
H22A C22 H22B 109.8(14) . .
C23 C22 H22C 70.7(15) 2 .
C21 C22 H22C 108.9(11) . .
C24 C22 H22C 136.3(17) 2 .
H22A C22 H22C 108.1(13) . .
H22B C22 H22C 111.4(14) . .
C22 C23 C21 71.3(7) 2 .
C22 C23 C24 131.7(12) 2 2
C21 C23 C24 62.8(6) . 2
C22 C23 H23A 166(2) 2 .
C21 C23 H23A 110.7(12) . .
C24 C23 H23A 56.2(13) 2 .
C22 C23 H23B 57.8(14) 2 .
C21 C23 H23B 107.4(11) . .
C24 C23 H23B 150.3(17) 2 .
H23A C23 H23B 109.3(13) . .
C22 C23 H23C 79.2(16) 2 .
C21 C23 H23C 109.6(12) . .
C24 C23 H23C 102.1(14) 2 .
H23A C23 H23C 112.0(14) . .
H23B C23 H23C 107.6(15) . .
C21 C24 C23 54.1(4) . 2
C21 C24 C22 54.5(4) . 2
C23 C24 C22 98.8(8) 2 2
C21 C24 H24A 108.8(15) . .
C23 C24 H24A 81.9(15) 2 .
C22 C24 H24A 88.5(16) 2 .
C21 C24 H24B 112.9(15) . .
C23 C24 H24B 166.5(18) 2 .
C22 C24 H24B 72.8(15) 2 .
H24A C24 H24B 108(2) . .
C21 C24 H24C 110.6(15) . .
C23 C24 H24C 74.0(16) 2 .
C22 C24 H24C 163.2(18) 2 .
H24A C24 H24C 105.2(19) . .
H24B C24 H24C 111(2) . .

loop_
_geom_bond_atom_site_label_1
_geom_bond_atom_site_label_2
_geom_bond_distance
_geom_bond_site_symmetry_2
Mn1 O2 2.128(3) .
Mn1 O2 2.128(3) 2
Mn1 O1 2.156(3) 2
Mn1 O1 2.156(3) .
Mn1 N1 2.271(6) .
Mn1 N2 2.325(6) .
O1 C1 1.264(5) .
C1 C2 1.372(6) .
C1 C4 1.546(9) .
C1 C4' 1.553(10) .
C2 C3 1.406(6) .
C2 H2 0.9300 .
C3 O2 1.262(4) .
C3 C5 1.491(6) .
C4 F1 1.307(9) .
C4 F2 1.343(8) .
C4 H4 0.9800 .
C4' F1' 1.308(8) .
C4' F2' 1.320(8) .
C4' H4' 0.9800 .
C5 C10 1.378(6) .
C5 C6 1.396(6) .
C6 C7 1.384(7) .
C6 H6 0.9300 .
C7 C8 1.353(9) .
C7 H7 0.9300 .
C8 C9 1.364(8) .
C8 H8 0.9300 .
C9 C10 1.378(6) .
C9 H9 0.9300 .
C10 H10 0.9300 .
N1 C11 1.330(5) .
N1 C11 1.330(5) 2
C11 C12 1.362(7) .
C11 H11 0.9300 .
C12 C13 1.391(6) .
C12 H12 0.9300 .
C13 C12 1.391(6) 2
C13 C14 1.497(10) .
C14 C15 1.464(8) .
C14 C15 1.464(8) 2
C14 C17 1.534(8) .
C14 C17 1.534(8) 2
C14 C16 1.549(8) 2
C14 C16 1.549(8) .
C15 H15A 0.9600 .
C15 H15B 0.9600 .
C15 H15C 0.9600 .
C16 H16A 0.9600 .
C16 H16B 0.9600 .
C16 H16C 0.9600 .
C17 H17A 0.9600 .
C17 H17B 0.9600 .
C17 H17C 0.9600 .
N2 C18 1.343(6) .
N2 C18 1.343(6) 2
C18 C19 1.359(9) .
C18 H18 0.9300 .
C19 C20 1.384(8) .
C19 H19 0.9300 .
C20 C19 1.384(8) 2
C20 C21 1.483(13) .
C21 C23 1.440(9) 2
C21 C23 1.440(9) .
C21 C22 1.477(9) 2
C21 C22 1.477(9) .
C21 C24 1.581(9) .
C21 C24 1.581(9) 2
C22 C23 1.028(15) 2
C22 C24 1.640(19) 2
C22 H22A 0.977(16) .
C22 H22B 0.939(15) .
C22 H22C 0.960(15) .
C23 C22 1.028(15) 2
C23 C24 1.585(18) 2
C23 H23A 0.935(17) .
C23 H23B 0.987(15) .
C23 H23C 0.957(16) .
C24 C23 1.585(18) 2
C24 C22 1.640(18) 2
C24 H24A 1.00(3) .
C24 H24B 0.93(2) .
C24 H24C 0.97(2) .
